data_7231067
loop_
_publ_author_name
'Hasa, Dritan'
'Pastore, Mariana'
'Arhangelskis, Mihails'
'Gabriele, Benjamin'
'Cruz-Cabeza, Aurora J.'
'Rauber, Gabriela Schneider'
'Bond, Andrew D.'
'Jones, William'

_publ_section_title
;
 On the kinetics of solvate formation through mechanochemistry
;
_journal_issue 13
_journal_name_full CrystEngComm
_journal_page_first 2097
_journal_paper_doi 10.1039/C8CE00871J
_journal_volume 21
_journal_year 2019
_chemical_formula_moiety '2(C7 H8 N4 O2), 3(C4 H7 N O)'
_chemical_formula_sum 'C26 H37 N11 O7'
_chemical_formula_weight 615.66
_space_group_crystal_system monoclinic
_space_group_IT_number 14
_space_group_name_Hall '-P 2yn'
_space_group_name_H-M_alt 'P 1 21/n 1'
_symmetry_space_group_name_Hall '-P 2yn'
_symmetry_space_group_name_H-M 'P 1 21/n 1'
_atom_sites_solution_hydrogens mixed
_audit_creation_method SHELXL-2014/7
_audit_update_record
;
2018-05-18 deposited with the CCDC.
2018-07-03 downloaded from the CCDC.
;
_cell_angle_alpha 90
_cell_angle_beta 93.195(2)
_cell_angle_gamma 90
_cell_formula_units_Z 4
_cell_length_a 7.5056(3)
_cell_length_b 25.0862(9)
_cell_length_c 15.2376(6)
_cell_measurement_reflns_used 9857
_cell_measurement_temperature 180(2)
_cell_measurement_theta_max 66.79
_cell_measurement_theta_min 3.40
_cell_volume 2864.58(19)
_computing_cell_refinement 'SAINT (Bruker, 2014)'
_computing_data_collection 'APEX2 (Bruker, 2014)'
_computing_data_reduction SAINT
_computing_molecular_graphics 'Mercury (Macrae et al., 2008)'
_computing_publication_material SHELXL
_computing_structure_refinement 'SHELXL (Sheldrick, 2015)'
_computing_structure_solution 'SHELXT (Sheldrick, 2015)'
_diffrn_ambient_temperature 180(2)
_diffrn_measured_fraction_theta_full 0.995
_diffrn_measured_fraction_theta_max 0.995
_diffrn_measurement_device_type 'Bruker D8-QUEST PHOTON-100'
_diffrn_measurement_method '\w and \f-scans'
_diffrn_radiation_type CuK\a
_diffrn_radiation_wavelength 1.54178
_diffrn_reflns_av_R_equivalents 0.0465
_diffrn_reflns_av_unetI/netI 0.0241
_diffrn_reflns_Laue_measured_fraction_full 0.995
_diffrn_reflns_Laue_measured_fraction_max 0.995
_diffrn_reflns_limit_h_max 8
_diffrn_reflns_limit_h_min -8
_diffrn_reflns_limit_k_max 29
_diffrn_reflns_limit_k_min 0
_diffrn_reflns_limit_l_max 18
_diffrn_reflns_limit_l_min 0
_diffrn_reflns_number 49605
_diffrn_reflns_point_group_measured_fraction_full 0.995
_diffrn_reflns_point_group_measured_fraction_max 0.995
_diffrn_reflns_theta_full 66.798
_diffrn_reflns_theta_max 66.798
_diffrn_reflns_theta_min 3.397
_diffrn_source 'Incoatec I\mS Cu microsource'
_exptl_absorpt_coefficient_mu 0.893
_exptl_absorpt_correction_T_max 0.753
_exptl_absorpt_correction_T_min 0.638
_exptl_absorpt_correction_type multi-scan
_exptl_absorpt_process_details 'SADABS (Bruker, 2014)'
_exptl_crystal_colour colourless
_exptl_crystal_density_diffrn 1.428
_exptl_crystal_description block
_exptl_crystal_F_000 1304
_exptl_crystal_size_max 0.250
_exptl_crystal_size_mid 0.150
_exptl_crystal_size_min 0.080
_refine_diff_density_max 0.310
_refine_diff_density_min -0.342
_refine_diff_density_rms 0.052
_refine_ls_extinction_coef 0.00119(12)
_refine_ls_extinction_method 'SHELXL-2014/7 (Sheldrick, 2014)'
_refine_ls_goodness_of_fit_ref 1.057
_refine_ls_hydrogen_treatment mixed
_refine_ls_matrix_type full
_refine_ls_number_parameters 423
_refine_ls_number_reflns 5085
_refine_ls_number_restraints 0
_refine_ls_restrained_S_all 1.057
_refine_ls_R_factor_all 0.0471
_refine_ls_R_factor_gt 0.0414
_refine_ls_shift/su_max 0.039
_refine_ls_shift/su_mean 0.000
_refine_ls_structure_factor_coef Fsqd
_refine_ls_weighting_details 'w=1/[\s^2^(Fo^2^)+(0.0538P)^2^+1.4703P] where P=(Fo^2^+2Fc^2^)/3'
_refine_ls_weighting_scheme calc
_refine_ls_wR_factor_gt 0.1073
_refine_ls_wR_factor_ref 0.1110
_reflns_Friedel_coverage 0.000
_reflns_number_gt 4616
_reflns_number_total 5085
_reflns_threshold_expression 'I > 2\s(I)'
_cod_data_source_file c8ce00871j2.cif
_cod_data_source_block wj_b1_0013
_cod_depositor_comments 'Adding full bibliography for 7231067--7231068.cif.'
_cod_database_code 7231067
_cambridge_user_name 'Mariana Pastore'
_cambridge_user_crsid mp797
_cambridge_supervisor_name 'William Jones'
_cambridge_supervisor_crsid wj10
_cambridge_crystallographer_name 'Andrew Bond'
_cambridge_crystallographer_crsid adb29
_cambridge_sample_id MP118
_cambridge_data_id WJ_B1_0013
_shelx_space_group_comment
;
The symmetry employed for this shelxl refinement is uniquely defined
by the following loop, which should always be used as a source of
symmetry information in preference to the above space-group names.
They are only intended as comments.
;
_shelx_estimated_absorpt_t_min 0.808
_shelx_estimated_absorpt_t_max 0.932

loop_
_space_group_symop_operation_xyz
'x, y, z'
'-x+1/2, y+1/2, -z+1/2'
'-x, -y, -z'
'x-1/2, -y-1/2, z-1/2'

loop_
_atom_site_label
_atom_site_type_symbol
_atom_site_fract_x
_atom_site_fract_y
_atom_site_fract_z
_atom_site_U_iso_or_equiv
_atom_site_adp_type
_atom_site_occupancy
_atom_site_site_symmetry_order
_atom_site_calc_flag
_atom_site_refinement_flags_posn
_atom_site_refinement_flags_adp
O1 O 0.1961(2) 0.37992(5) 0.50875(9) 0.0372(4) Uani 1 1 d . .
O2 O 0.13965(18) 0.21599(5) 0.63709(8) 0.0294(3) Uani 1 1 d . .
N1 N 0.1744(2) 0.29756(6) 0.57351(9) 0.0237(3) Uani 1 1 d . .
N2 N 0.2704(2) 0.21835(6) 0.50641(9) 0.0212(3) Uani 1 1 d . .
N3 N 0.3697(2) 0.32021(6) 0.36004(10) 0.0254(3) Uani 1 1 d . .
H3 H 0.376(3) 0.3547(9) 0.3404(14) 0.029(5) Uiso 1 1 d . .
N4 N 0.4049(2) 0.23158(6) 0.36563(10) 0.0243(3) Uani 1 1 d . .
C1 C 0.2229(2) 0.33177(7) 0.50553(12) 0.0245(4) Uani 1 1 d . .
C2 C 0.1923(2) 0.24213(7) 0.57594(11) 0.0218(4) Uani 1 1 d . .
C3 C 0.3256(2) 0.24917(7) 0.43848(11) 0.0201(4) Uani 1 1 d . .
C4 C 0.3026(2) 0.30324(7) 0.43769(11) 0.0225(4) Uani 1 1 d . .
C5 C 0.4278(3) 0.27632(7) 0.32038(12) 0.0260(4) Uani 1 1 d . .
H5A H 0.4805 0.2770 0.2651 0.031 Uiso 1 1 calc R U
C6 C 0.0906(3) 0.32259(9) 0.64780(13) 0.0354(5) Uani 1 1 d . .
H6A H 0.1059 0.2996 0.6996 0.053 Uiso 1 1 calc R U
H6B H -0.0370 0.3277 0.6329 0.053 Uiso 1 1 calc R U
H6C H 0.1468 0.3572 0.6605 0.053 Uiso 1 1 calc R U
C7 C 0.3025(3) 0.16089(7) 0.50903(13) 0.0284(4) Uani 1 1 d . .
H7A H 0.1912 0.1423 0.5202 0.043 Uiso 1 1 calc R U
H7B H 0.3926 0.1527 0.5561 0.043 Uiso 1 1 calc R U
H7C H 0.3453 0.1492 0.4526 0.043 Uiso 1 1 calc R U
O3 O 0.5427(2) 0.62094(5) 0.15642(9) 0.0350(3) Uani 1 1 d . .
O4 O 0.68140(19) 0.78975(5) 0.06653(9) 0.0326(3) Uani 1 1 d . .
N5 N 0.6168(2) 0.70584(6) 0.11346(9) 0.0236(3) Uani 1 1 d . .
N6 N 0.5613(2) 0.78221(6) 0.19930(10) 0.0239(3) Uani 1 1 d . .
N7 N 0.4081(2) 0.67462(6) 0.32080(10) 0.0265(3) Uani 1 1 d . .
H7 H 0.390(4) 0.6392(12) 0.3345(18) 0.059(8) Uiso 1 1 d . .
N8 N 0.4231(2) 0.76339(6) 0.33735(10) 0.0265(3) Uani 1 1 d . .
C8 C 0.5463(2) 0.66901(7) 0.17241(12) 0.0241(4) Uani 1 1 d . .
C9 C 0.6228(2) 0.76126(7) 0.12345(11) 0.0237(4) Uani 1 1 d . .
C10 C 0.4917(2) 0.74863(7) 0.26043(11) 0.0219(4) Uani 1 1 d . .
C11 C 0.4848(2) 0.69482(7) 0.24774(11) 0.0225(4) Uani 1 1 d . .
C12 C 0.3751(3) 0.71695(8) 0.37131(12) 0.0281(4) Uani 1 1 d . .
H12A H 0.3223 0.7141 0.4263 0.034 Uiso 1 1 calc R U
C13 C 0.6926(3) 0.68502(8) 0.03361(12) 0.0311(4) Uani 1 1 d . .
H13A H 0.8141 0.6987 0.0295 0.047 Uiso 1 1 calc R U
H13B H 0.6187 0.6964 -0.0180 0.047 Uiso 1 1 calc R U
H13C H 0.6956 0.6460 0.0361 0.047 Uiso 1 1 calc R U
C14 C 0.5736(3) 0.83957(7) 0.21450(13) 0.0320(4) Uani 1 1 d . .
H14A H 0.6990 0.8506 0.2159 0.048 Uiso 1 1 calc R U
H14B H 0.5236 0.8482 0.2708 0.048 Uiso 1 1 calc R U
H14C H 0.5065 0.8584 0.1670 0.048 Uiso 1 1 calc R U
O1A O 0.3513(2) 0.42579(5) 0.30924(9) 0.0361(4) Uani 1 1 d . .
N1A N 0.4039(2) 0.49136(6) 0.21018(10) 0.0292(4) Uani 1 1 d . .
H1A H 0.396(3) 0.5186(10) 0.2504(16) 0.042(7) Uiso 1 1 d . .
C1A C 0.3819(3) 0.44110(7) 0.23356(12) 0.0269(4) Uani 1 1 d . .
C2A C 0.3979(3) 0.40575(8) 0.15495(13) 0.0390(5) Uani 1 1 d . .
H2AA H 0.4973 0.3801 0.1649 0.047 Uiso 1 1 calc R U
H2AB H 0.2860 0.3856 0.1421 0.047 Uiso 1 1 calc R U
C3A C 0.4336(5) 0.44280(9) 0.08109(15) 0.0561(8) Uani 1 1 d . .
H3AA H 0.3382 0.4397 0.0338 0.067 Uiso 1 1 calc R U
H3AB H 0.5491 0.4340 0.0563 0.067 Uiso 1 1 calc R U
C4A C 0.4386(3) 0.49895(8) 0.11804(12) 0.0313(4) Uani 1 1 d . .
H4AA H 0.5568 0.5156 0.1117 0.038 Uiso 1 1 calc R U
H4AB H 0.3456 0.5216 0.0882 0.038 Uiso 1 1 calc R U
O1B O 0.3455(2) 0.56734(5) 0.34868(8) 0.0332(3) Uani 1 1 d . .
N1B N 0.2710(2) 0.50387(6) 0.44799(10) 0.0273(4) Uani 1 1 d . .
H1B H 0.283(3) 0.4767(9) 0.4129(14) 0.029(6) Uiso 1 1 d . .
C1B C 0.3082(2) 0.55326(7) 0.42371(12) 0.0246(4) Uani 1 1 d . .
C2B C 0.3034(3) 0.58940(8) 0.50186(12) 0.0349(5) Uani 1 1 d . .
H2BA H 0.2292 0.6212 0.4879 0.042 Uiso 1 1 calc R U
H2BB H 0.4252 0.6011 0.5213 0.042 Uiso 1 1 calc R U
C3B C 0.2220(3) 0.55578(8) 0.57217(13) 0.0351(5) Uani 1 1 d . .
H3BA H 0.0954 0.5655 0.5780 0.042 Uiso 1 1 calc R U
H3BB H 0.2877 0.5608 0.6297 0.042 Uiso 1 1 calc R U
C4B C 0.2381(3) 0.49794(7) 0.54078(12) 0.0281(4) Uani 1 1 d . .
H4BA H 0.3385 0.4794 0.5728 0.034 Uiso 1 1 calc R U
H4BB H 0.1266 0.4779 0.5487 0.034 Uiso 1 1 calc R U
O1C O 0.4309(3) 0.04980(6) 0.57691(11) 0.0562(5) Uani 1 1 d . .
N1C N 0.4794(2) -0.03888(7) 0.60241(11) 0.0320(4) Uani 1 1 d . .
H1C H 0.515(3) -0.0462(9) 0.5497(17) 0.041(6) Uiso 1 1 d . .
C1C C 0.4414(3) 0.01089(8) 0.62585(13) 0.0340(5) Uani 1 1 d . .
C2C C 0.4117(3) 0.01178(8) 0.72293(13) 0.0347(5) Uani 1 1 d . .
H2CA H 0.2987 0.0302 0.7345 0.042 Uiso 1 1 calc R U
H2CB H 0.5113 0.0300 0.7559 0.042 Uiso 1 1 calc R U
C3C C 0.4035(3) -0.04700(9) 0.74868(13) 0.0373(5) Uani 1 1 d . .
H3CA H 0.2782 -0.0589 0.7516 0.045 Uiso 1 1 calc R U
H3CB H 0.4671 -0.0532 0.8064 0.045 Uiso 1 1 calc R U
C4C C 0.4956(3) -0.07631(8) 0.67549(13) 0.0352(5) Uani 1 1 d . .
H4CA H 0.6223 -0.0836 0.6928 0.042 Uiso 1 1 calc R U
H4CB H 0.4345 -0.1103 0.6604 0.042 Uiso 1 1 calc R U

loop_
_atom_site_aniso_label
_atom_site_aniso_U_11
_atom_site_aniso_U_22
_atom_site_aniso_U_33
_atom_site_aniso_U_23
_atom_site_aniso_U_13
_atom_site_aniso_U_12
O1 0.0520(9) 0.0186(7) 0.0416(8) -0.0019(6) 0.0090(7) 0.0046(6)
O2 0.0317(7) 0.0328(7) 0.0244(7) 0.0039(5) 0.0069(5) -0.0038(6)
N1 0.0249(8) 0.0248(8) 0.0217(7) -0.0028(6) 0.0040(6) 0.0007(6)
N2 0.0251(8) 0.0180(7) 0.0206(7) 0.0013(6) 0.0030(6) -0.0008(6)
N3 0.0304(9) 0.0229(8) 0.0230(8) 0.0051(6) 0.0033(6) -0.0009(7)
N4 0.0266(8) 0.0249(8) 0.0215(7) -0.0021(6) 0.0038(6) -0.0011(6)
C1 0.0254(10) 0.0222(9) 0.0256(9) -0.0002(7) -0.0008(7) 0.0007(7)
C2 0.0194(9) 0.0256(9) 0.0204(8) 0.0004(7) -0.0005(7) -0.0021(7)
C3 0.0195(9) 0.0216(9) 0.0192(8) -0.0003(7) -0.0001(7) -0.0013(7)
C4 0.0245(9) 0.0213(9) 0.0216(9) 0.0028(7) 0.0008(7) -0.0009(7)
C5 0.0274(10) 0.0311(10) 0.0198(9) 0.0016(7) 0.0030(7) -0.0005(8)
C6 0.0354(11) 0.0417(12) 0.0298(10) -0.0088(9) 0.0092(9) 0.0077(9)
C7 0.0358(11) 0.0184(9) 0.0317(10) 0.0028(7) 0.0070(8) 0.0003(8)
O3 0.0449(9) 0.0222(7) 0.0385(8) -0.0038(6) 0.0072(6) -0.0002(6)
O4 0.0375(8) 0.0331(7) 0.0277(7) 0.0094(6) 0.0068(6) -0.0008(6)
N5 0.0253(8) 0.0251(8) 0.0205(7) -0.0014(6) 0.0011(6) 0.0004(6)
N6 0.0290(8) 0.0204(7) 0.0222(7) 0.0020(6) 0.0004(6) -0.0019(6)
N7 0.0295(9) 0.0248(8) 0.0256(8) 0.0019(6) 0.0045(6) -0.0047(7)
N8 0.0291(9) 0.0272(8) 0.0232(8) -0.0032(6) 0.0019(6) -0.0026(7)
C8 0.0224(9) 0.0232(9) 0.0262(9) 0.0010(7) -0.0022(7) -0.0010(7)
C9 0.0215(9) 0.0269(9) 0.0224(9) 0.0037(7) -0.0020(7) 0.0008(7)
C10 0.0204(9) 0.0242(9) 0.0207(8) 0.0009(7) -0.0014(7) -0.0020(7)
C11 0.0222(9) 0.0224(9) 0.0229(9) 0.0024(7) -0.0005(7) -0.0019(7)
C12 0.0299(10) 0.0318(10) 0.0230(9) -0.0014(8) 0.0056(8) -0.0051(8)
C13 0.0309(10) 0.0365(11) 0.0261(10) -0.0043(8) 0.0044(8) 0.0026(9)
C14 0.0429(12) 0.0199(9) 0.0331(10) 0.0022(8) 0.0017(9) -0.0036(8)
O1A 0.0606(10) 0.0261(7) 0.0227(7) 0.0044(5) 0.0114(6) 0.0008(7)
N1A 0.0441(10) 0.0222(8) 0.0221(8) 0.0014(6) 0.0092(7) 0.0005(7)
C1A 0.0339(11) 0.0237(9) 0.0234(9) 0.0013(7) 0.0048(8) 0.0016(8)
C2A 0.0657(16) 0.0253(10) 0.0274(10) -0.0017(8) 0.0143(10) 0.0016(10)
C3A 0.109(2) 0.0333(12) 0.0279(11) -0.0032(9) 0.0233(13) -0.0049(13)
C4A 0.0408(12) 0.0299(10) 0.0242(9) 0.0060(8) 0.0100(8) 0.0033(9)
O1B 0.0517(9) 0.0261(7) 0.0226(7) 0.0007(5) 0.0092(6) -0.0050(6)
N1B 0.0368(9) 0.0215(8) 0.0243(8) -0.0029(7) 0.0081(7) -0.0023(7)
C1B 0.0258(10) 0.0234(9) 0.0249(9) 0.0004(7) 0.0035(7) 0.0000(7)
C2B 0.0544(14) 0.0240(9) 0.0270(10) -0.0036(8) 0.0099(9) -0.0028(9)
C3B 0.0508(13) 0.0292(10) 0.0263(10) -0.0038(8) 0.0108(9) -0.0030(9)
C4B 0.0333(10) 0.0262(10) 0.0252(9) 0.0032(8) 0.0065(8) 0.0024(8)
O1C 0.0975(15) 0.0350(9) 0.0388(9) 0.0088(7) 0.0279(9) 0.0198(9)
N1C 0.0431(10) 0.0288(9) 0.0245(8) 0.0000(7) 0.0068(7) 0.0023(7)
C1C 0.0414(12) 0.0322(11) 0.0293(10) 0.0016(8) 0.0108(9) 0.0036(9)
C2C 0.0396(12) 0.0374(11) 0.0278(10) -0.0035(8) 0.0077(9) 0.0015(9)
C3C 0.0470(13) 0.0406(12) 0.0246(10) 0.0027(8) 0.0039(9) -0.0033(10)
C4C 0.0480(13) 0.0286(10) 0.0287(10) 0.0029(8) 0.0010(9) -0.0024(9)

loop_
_atom_type_symbol
_atom_type_description
_atom_type_scat_dispersion_real
_atom_type_scat_dispersion_imag
_atom_type_scat_source
C C 0.0181 0.0091 'International Tables Vol C Tables 4.2.6.8 and 6.1.1.4'
H H 0.0000 0.0000 'International Tables Vol C Tables 4.2.6.8 and 6.1.1.4'
N N 0.0311 0.0180 'International Tables Vol C Tables 4.2.6.8 and 6.1.1.4'
O O 0.0492 0.0322 'International Tables Vol C Tables 4.2.6.8 and 6.1.1.4'

loop_
_geom_angle_atom_site_label_1
_geom_angle_atom_site_label_2
_geom_angle_atom_site_label_3
_geom_angle
C2 N1 C1 126.69(14)
C2 N1 C6 116.77(15)
C1 N1 C6 116.50(15)
C3 N2 C2 119.71(15)
C3 N2 C7 121.29(14)
C2 N2 C7 118.90(14)
C5 N3 C4 106.07(15)
C5 N3 H3 127.1(13)
C4 N3 H3 126.8(13)
C5 N4 C3 102.92(15)
O1 C1 N1 121.42(16)
O1 C1 C4 127.14(17)
N1 C1 C4 111.44(15)
O2 C2 N2 121.62(16)
O2 C2 N1 121.27(16)
N2 C2 N1 117.11(15)
N4 C3 C4 112.02(15)
N4 C3 N2 126.54(15)
C4 C3 N2 121.44(15)
C3 C4 N3 105.19(15)
C3 C4 C1 123.56(16)
N3 C4 C1 131.24(17)
N4 C5 N3 113.80(16)
N4 C5 H5A 123.1
N3 C5 H5A 123.1
N1 C6 H6A 109.5
N1 C6 H6B 109.5
H6A C6 H6B 109.5
N1 C6 H6C 109.5
H6A C6 H6C 109.5
H6B C6 H6C 109.5
N2 C7 H7A 109.5
N2 C7 H7B 109.5
H7A C7 H7B 109.5
N2 C7 H7C 109.5
H7A C7 H7C 109.5
H7B C7 H7C 109.5
C9 N5 C8 126.30(15)
C9 N5 C13 115.62(15)
C8 N5 C13 118.08(15)
C9 N6 C10 119.49(15)
C9 N6 C14 119.31(15)
C10 N6 C14 121.19(15)
C12 N7 C11 105.71(15)
C12 N7 H7 126.7(17)
C11 N7 H7 127.4(17)
C12 N8 C10 102.74(15)
O3 C8 N5 121.35(16)
O3 C8 C11 127.14(17)
N5 C8 C11 111.52(15)
O4 C9 N6 121.60(17)
O4 C9 N5 120.90(16)
N6 C9 N5 117.50(15)
N8 C10 C11 112.27(15)
N8 C10 N6 126.32(16)
C11 C10 N6 121.41(16)
C10 C11 N7 105.30(15)
C10 C11 C8 123.73(16)
N7 C11 C8 130.97(16)
N8 C12 N7 113.99(16)
N8 C12 H12A 123.0
N7 C12 H12A 123.0
N5 C13 H13A 109.5
N5 C13 H13B 109.5
H13A C13 H13B 109.5
N5 C13 H13C 109.5
H13A C13 H13C 109.5
H13B C13 H13C 109.5
N6 C14 H14A 109.5
N6 C14 H14B 109.5
H14A C14 H14B 109.5
N6 C14 H14C 109.5
H14A C14 H14C 109.5
H14B C14 H14C 109.5
C1A N1A C4A 114.62(16)
C1A N1A H1A 120.9(15)
C4A N1A H1A 124.5(15)
O1A C1A N1A 125.03(17)
O1A C1A C2A 125.61(17)
N1A C1A C2A 109.36(16)
C3A C2A C1A 105.02(16)
C3A C2A H2AA 110.7
C1A C2A H2AA 110.7
C3A C2A H2AB 110.7
C1A C2A H2AB 110.7
H2AA C2A H2AB 108.8
C2A C3A C4A 107.44(17)
C2A C3A H3AA 110.2
C4A C3A H3AA 110.2
C2A C3A H3AB 110.2
C4A C3A H3AB 110.2
H3AA C3A H3AB 108.5
N1A C4A C3A 103.57(15)
N1A C4A H4AA 111.0
C3A C4A H4AA 111.0
N1A C4A H4AB 111.0
C3A C4A H4AB 111.0
H4AA C4A H4AB 109.0
C1B N1B C4B 114.56(15)
C1B N1B H1B 121.8(14)
C4B N1B H1B 122.9(14)
O1B C1B N1B 125.67(17)
O1B C1B C2B 125.12(16)
N1B C1B C2B 109.18(16)
C1B C2B C3B 104.65(15)
C1B C2B H2BA 110.8
C3B C2B H2BA 110.8
C1B C2B H2BB 110.8
C3B C2B H2BB 110.8
H2BA C2B H2BB 108.9
C2B C3B C4B 105.27(15)
C2B C3B H3BA 110.7
C4B C3B H3BA 110.7
C2B C3B H3BB 110.7
C4B C3B H3BB 110.7
H3BA C3B H3BB 108.8
N1B C4B C3B 103.10(14)
N1B C4B H4BA 111.1
C3B C4B H4BA 111.1
N1B C4B H4BB 111.1
C3B C4B H4BB 111.1
H4BA C4B H4BB 109.1
C1C N1C C4C 114.12(17)
C1C N1C H1C 121.3(15)
C4C N1C H1C 123.2(15)
O1C C1C N1C 126.06(19)
O1C C1C C2C 125.15(19)
N1C C1C C2C 108.78(17)
C1C C2C C3C 104.35(16)
C1C C2C H2CA 110.9
C3C C2C H2CA 110.9
C1C C2C H2CB 110.9
C3C C2C H2CB 110.9
H2CA C2C H2CB 108.9
C2C C3C C4C 104.46(16)
C2C C3C H3CA 110.9
C4C C3C H3CA 110.9
C2C C3C H3CB 110.9
C4C C3C H3CB 110.9
H3CA C3C H3CB 108.9
N1C C4C C3C 103.03(16)
N1C C4C H4CA 111.2
C3C C4C H4CA 111.2
N1C C4C H4CB 111.2
C3C C4C H4CB 111.2
H4CA C4C H4CB 109.1

loop_
_geom_bond_atom_site_label_1
_geom_bond_atom_site_label_2
_geom_bond_distance
O1 C1 1.226(2)
O2 C2 1.223(2)
N1 C2 1.397(2)
N1 C1 1.409(2)
N1 C6 1.467(2)
N2 C3 1.374(2)
N2 C2 1.375(2)
N2 C7 1.462(2)
N3 C5 1.341(2)
N3 C4 1.379(2)
N3 H3 0.92(2)
N4 C5 1.333(2)
N4 C3 1.362(2)
C1 C4 1.417(2)
C3 C4 1.367(2)
C5 H5A 0.9500
C6 H6A 0.9800
C6 H6B 0.9800
C6 H6C 0.9800
C7 H7A 0.9800
C7 H7B 0.9800
C7 H7C 0.9800
O3 C8 1.230(2)
O4 C9 1.224(2)
N5 C9 1.399(2)
N5 C8 1.412(2)
N5 C13 1.468(2)
N6 C9 1.373(2)
N6 C10 1.380(2)
N6 C14 1.460(2)
N7 C12 1.343(2)
N7 C11 1.378(2)
N7 H7 0.92(3)
N8 C12 1.332(2)
N8 C10 1.358(2)
C8 C11 1.417(3)
C10 C11 1.364(2)
C12 H12A 0.9500
C13 H13A 0.9800
C13 H13B 0.9800
C13 H13C 0.9800
C14 H14A 0.9800
C14 H14B 0.9800
C14 H14C 0.9800
O1A C1A 1.249(2)
N1A C1A 1.323(2)
N1A C4A 1.455(2)
N1A H1A 0.92(2)
C1A C2A 1.501(3)
C2A C3A 1.495(3)
C2A H2AA 0.9900
C2A H2AB 0.9900
C3A C4A 1.517(3)
C3A H3AA 0.9900
C3A H3AB 0.9900
C4A H4AA 0.9900
C4A H4AB 0.9900
O1B C1B 1.243(2)
N1B C1B 1.327(2)
N1B C4B 1.456(2)
N1B H1B 0.87(2)
C1B C2B 1.499(2)
C2B C3B 1.518(3)
C2B H2BA 0.9900
C2B H2BB 0.9900
C3B C4B 1.535(3)
C3B H3BA 0.9900
C3B H3BB 0.9900
C4B H4BA 0.9900
C4B H4BB 0.9900
O1C C1C 1.228(3)
N1C C1C 1.334(3)
N1C C4C 1.456(3)
N1C H1C 0.88(2)
C1C C2C 1.508(3)
C2C C3C 1.528(3)
C2C H2CA 0.9900
C2C H2CB 0.9900
C3C C4C 1.532(3)
C3C H3CA 0.9900
C3C H3CB 0.9900
C4C H4CA 0.9900
C4C H4CB 0.9900

loop_
_geom_torsion_atom_site_label_1
_geom_torsion_atom_site_label_2
_geom_torsion_atom_site_label_3
_geom_torsion_atom_site_label_4
_geom_torsion
C2 N1 C1 O1 177.62(18)
C6 N1 C1 O1 0.1(3)
C2 N1 C1 C4 -2.5(3)
C6 N1 C1 C4 179.90(17)
C3 N2 C2 O2 179.13(17)
C7 N2 C2 O2 -4.5(3)
C3 N2 C2 N1 -0.4(2)
C7 N2 C2 N1 175.99(16)
C1 N1 C2 O2 -177.27(17)
C6 N1 C2 O2 0.3(3)
C1 N1 C2 N2 2.3(3)
C6 N1 C2 N2 179.85(16)
C5 N4 C3 C4 -0.6(2)
C5 N4 C3 N2 178.80(18)
C2 N2 C3 N4 179.87(17)
C7 N2 C3 N4 3.5(3)
C2 N2 C3 C4 -0.8(3)
C7 N2 C3 C4 -177.16(17)
N4 C3 C4 N3 0.5(2)
N2 C3 C4 N3 -178.88(16)
N4 C3 C4 C1 179.84(17)
N2 C3 C4 C1 0.4(3)
C5 N3 C4 C3 -0.3(2)
C5 N3 C4 C1 -179.5(2)
O1 C1 C4 C3 -179.06(19)
N1 C1 C4 C3 1.1(3)
O1 C1 C4 N3 0.1(4)
N1 C1 C4 N3 -179.76(18)
C3 N4 C5 N3 0.4(2)
C4 N3 C5 N4 -0.1(2)
C9 N5 C8 O3 177.93(18)
C13 N5 C8 O3 -2.3(3)
C9 N5 C8 C11 -2.1(3)
C13 N5 C8 C11 177.65(16)
C10 N6 C9 O4 178.15(17)
C14 N6 C9 O4 -2.9(3)
C10 N6 C9 N5 -2.1(3)
C14 N6 C9 N5 176.83(16)
C8 N5 C9 O4 -177.38(17)
C13 N5 C9 O4 2.9(3)
C8 N5 C9 N6 2.9(3)
C13 N5 C9 N6 -176.86(16)
C12 N8 C10 C11 0.3(2)
C12 N8 C10 N6 180.00(18)
C9 N6 C10 N8 -178.73(17)
C14 N6 C10 N8 2.4(3)
C9 N6 C10 C11 0.9(3)
C14 N6 C10 C11 -178.00(17)
N8 C10 C11 N7 -0.2(2)
N6 C10 C11 N7 -179.88(16)
N8 C10 C11 C8 179.49(17)
N6 C10 C11 C8 -0.2(3)
C12 N7 C11 C10 0.0(2)
C12 N7 C11 C8 -179.68(19)
O3 C8 C11 C10 -179.32(19)
N5 C8 C11 C10 0.7(3)
O3 C8 C11 N7 0.3(3)
N5 C8 C11 N7 -179.73(18)
C10 N8 C12 N7 -0.4(2)
C11 N7 C12 N8 0.3(2)
C4A N1A C1A O1A 179.8(2)
C4A N1A C1A C2A -0.6(3)
O1A C1A C2A C3A 179.7(2)
N1A C1A C2A C3A 0.2(3)
C1A C2A C3A C4A 0.3(3)
C1A N1A C4A C3A 0.7(3)
C2A C3A C4A N1A -0.6(3)
C4B N1B C1B O1B 177.87(19)
C4B N1B C1B C2B -0.5(2)
O1B C1B C2B C3B 170.8(2)
N1B C1B C2B C3B -10.8(2)
C1B C2B C3B C4B 17.1(2)
C1B N1B C4B C3B 11.4(2)
C2B C3B C4B N1B -17.1(2)
C4C N1C C1C O1C 175.8(2)
C4C N1C C1C C2C -4.6(3)
O1C C1C C2C C3C 169.1(2)
N1C C1C C2C C3C -10.5(2)
C1C C2C C3C C4C 20.3(2)
C1C N1C C4C C3C 17.5(2)
C2C C3C C4C N1C -22.5(2)
